data_1532098
loop_
_publ_author_name
'Rizzoli, C.'
'Sologub, O.L.'
'Salamakha, P.'

_publ_section_title
;
 Single crystal investigation of the Yb2 Pd1.075(1) Ge6 compound
;
_journal_name_full 'Journal of Alloys Compd.'
_journal_page_first L10
_journal_page_last L12
_journal_volume 351
_journal_year 2003
_chemical_formula_sum 'Ge6 Pd1.075 Yb2'
_chemical_name_systematic 'Yb2 Pd1.075 Ge6'
_space_group_IT_number 65
_symmetry_space_group_name_Hall '-C 2 2'
_symmetry_space_group_name_H-M 'C m m m'
_cell_angle_alpha 90
_cell_angle_beta 90
_cell_angle_gamma 90
_cell_formula_units_Z 2
_cell_length_a 3.996
_cell_length_b 21.88
_cell_length_c 4.076
_cell_volume 356.375
_citation_journal_id_ASTM JALCEU
_cod_data_source_file Rizzoli_JALCEU_2003_1360.cif
_cod_data_source_block Ge6Pd1.075Yb2
_cod_original_cell_volume 356.3748
_cod_database_code 1532098

loop_
_symmetry_equiv_pos_as_xyz
x,y,z
-x,-y,z
x,-y,-z
-x,y,-z
-x,-y,-z
x,y,-z
-x,y,z
x,-y,z
x+1/2,y+1/2,z
-x+1/2,-y+1/2,z
x+1/2,-y+1/2,-z
-x+1/2,y+1/2,-z
-x+1/2,-y+1/2,-z
x+1/2,y+1/2,-z
-x+1/2,y+1/2,z
x+1/2,-y+1/2,z

loop_
_atom_site_label
_atom_site_type_symbol
_atom_site_fract_x
_atom_site_fract_y
_atom_site_fract_z
_atom_site_occupancy
_atom_site_U_iso_or_equiv
Yb1 Yb 0 0.33246 0.5 1 0.0
Pd1 Pd 0 0.10876 0 0.5375 0.0
Ge3 Ge 0 0.44372 0 1 0.0
Ge2 Ge 0 0.21609 0 1 0.0
Ge1 Ge 0 0.05588 0.5 1 0.0
